data_4026475
loop_
_publ_author_name
'Xiaoyi Chen'
'Dongxu Chen'
'Zenghui Lu'
'Lichun Kong'
'Gangguo Zhu'

_publ_section_title
;
 Palladium-Catalyzed Coupling of Haloalkynes with Allyl Acetate: A Regio-
 and Stereoselective Synthesis of (Z)-\b-Haloenol Acetates
;
_journal_name_full 'Journal of Organic Chemistry'
_journal_page_first 6338
_journal_page_last 6343
_journal_paper_doi 10.1021/jo2005318
_journal_volume 76
_journal_year 2011
_chemical_formula_moiety 'C19 H18 O2'
_chemical_formula_sum 'C19 H18 O2'
_chemical_formula_weight 278.33
_chemical_name_systematic
; 
 ? 
;
_space_group_IT_number 19
_symmetry_cell_setting orthorhombic
_symmetry_space_group_name_Hall 'P 2ac 2ab'
_symmetry_space_group_name_H-M 'P 21 21 21'
_atom_sites_solution_hydrogens geom
_atom_sites_solution_primary direct
_atom_sites_solution_secondary difmap
_audit_creation_method SHELXL-97
_cell_angle_alpha 90.00
_cell_angle_beta 90.00
_cell_angle_gamma 90.00
_cell_formula_units_Z 8
_cell_length_a 9.4980(5)
_cell_length_b 16.8744(8)
_cell_length_c 19.4763(10)
_cell_measurement_reflns_used 9881
_cell_measurement_temperature 296(2)
_cell_measurement_theta_max 25.00
_cell_measurement_theta_min 1.6
_cell_volume 3121.5(3)
_computing_cell_refinement 'SAINT (Bruker, 2006)'
_computing_data_collection 'APEXII (Bruker, 2006)'
_computing_data_reduction SAINT
_computing_molecular_graphics 'SHELXTL (Sheldrick, 2008)'
_computing_publication_material SHELXL97
_computing_structure_refinement 'SHELXL97 (Sheldrick, 2008)'
_computing_structure_solution 'SHELXS97 (Sheldrick, 2008)'
_diffrn_ambient_temperature 296(2)
_diffrn_measured_fraction_theta_full 1.000
_diffrn_measured_fraction_theta_max 1.000
_diffrn_measurement_device_type 'Bruker APEX-II area-detector diffractometer'
_diffrn_measurement_method 'phi and omega scans'
_diffrn_radiation_monochromator graphite
_diffrn_radiation_source 'fine-focus sealed tube'
_diffrn_radiation_type MoK\a
_diffrn_radiation_wavelength 0.71073
_diffrn_reflns_av_R_equivalents 0.0416
_diffrn_reflns_av_sigmaI/netI 0.0199
_diffrn_reflns_limit_h_max 11
_diffrn_reflns_limit_h_min -11
_diffrn_reflns_limit_k_max 20
_diffrn_reflns_limit_k_min -20
_diffrn_reflns_limit_l_max 23
_diffrn_reflns_limit_l_min -21
_diffrn_reflns_number 42922
_diffrn_reflns_theta_full 25.00
_diffrn_reflns_theta_max 25.00
_diffrn_reflns_theta_min 1.60
_exptl_absorpt_coefficient_mu 0.076
_exptl_absorpt_correction_T_max 0.988
_exptl_absorpt_correction_T_min 0.975
_exptl_absorpt_correction_type empirical
_exptl_absorpt_process_details 'SADABS (Sheldrick, 1996)'
_exptl_crystal_colour colourless
_exptl_crystal_density_diffrn 1.185
_exptl_crystal_description block
_exptl_crystal_F_000 1184
_exptl_crystal_size_max 0.431
_exptl_crystal_size_mid 0.282
_exptl_crystal_size_min 0.153
_refine_diff_density_max 0.185
_refine_diff_density_min -0.146
_refine_diff_density_rms 0.033
_refine_ls_abs_structure_details 'Flack H D (1983), Acta Cryst. A39, 876-881'
_refine_ls_abs_structure_Flack 0.0(2)
_refine_ls_extinction_method none
_refine_ls_goodness_of_fit_ref 1.057
_refine_ls_hydrogen_treatment constr
_refine_ls_matrix_type full
_refine_ls_number_parameters 381
_refine_ls_number_reflns 5503
_refine_ls_number_restraints 2
_refine_ls_restrained_S_all 1.057
_refine_ls_R_factor_all 0.0499
_refine_ls_R_factor_gt 0.0426
_refine_ls_shift/su_max 0.000
_refine_ls_shift/su_mean 0.000
_refine_ls_structure_factor_coef Fsqd
_refine_ls_weighting_details 'calc w=1/[\s^2^(Fo^2^)+(0.0708P)^2^+0.2598P] where P=(Fo^2^+2Fc^2^)/3'
_refine_ls_weighting_scheme calc
_refine_ls_wR_factor_gt 0.1107
_refine_ls_wR_factor_ref 0.1159
_reflns_number_gt 4803
_reflns_number_total 5503
_reflns_threshold_expression >2sigma(I)
_cod_data_source_file jo2005318_si_003.cif
_cod_data_source_block a
_cod_database_code 4026475

loop_
_symmetry_equiv_pos_as_xyz
'x, y, z'
'-x+1/2, -y, z+1/2'
'-x, y+1/2, -z+1/2'
'x+1/2, -y+1/2, -z'

loop_
_atom_site_label
_atom_site_type_symbol
_atom_site_fract_x
_atom_site_fract_y
_atom_site_fract_z
_atom_site_U_iso_or_equiv
_atom_site_adp_type
_atom_site_occupancy
_atom_site_symmetry_multiplicity
_atom_site_calc_flag
_atom_site_refinement_flags
O3 O 0.59632(13) 0.08309(7) 0.37437(6) 0.0469(3) Uani 1 1 d .
O1 O 0.89255(14) 0.59791(8) 0.27185(6) 0.0515(3) Uani 1 1 d U
C5 C 0.8174(2) 0.07844(10) 0.43366(9) 0.0455(4) Uani 1 1 d .
C7 C 0.6805(2) 0.03961(10) 0.42156(9) 0.0438(4) Uani 1 1 d .
C35 C 0.4795(2) 0.11998(10) 0.39818(10) 0.0460(4) Uani 1 1 d .
C9 C 0.4938(2) -0.06287(10) 0.42544(9) 0.0452(4) Uani 1 1 d .
C31 C 0.7152(2) -0.07684(11) 0.49863(10) 0.0508(4) Uani 1 1 d .
H31A H 0.7960 -0.0462 0.5135 0.061 Uiso 1 1 calc R
H31B H 0.6563 -0.0864 0.5385 0.061 Uiso 1 1 calc R
C22 C 0.8107(2) 0.55432(12) 0.31930(9) 0.0502(4) Uani 1 1 d U
C12 C 0.4019(2) -0.09357(11) 0.47444(11) 0.0552(5) Uani 1 1 d .
H12A H 0.4266 -0.0918 0.5206 0.066 Uiso 1 1 calc R
C4 C 0.9448(2) 0.03809(12) 0.42742(10) 0.0539(5) Uani 1 1 d .
H4A H 0.9441 -0.0154 0.4158 0.065 Uiso 1 1 calc R
C11 C 0.7772(2) 0.43786(12) 0.39658(10) 0.0548(5) Uani 1 1 d .
H11A H 0.8322 0.4306 0.4380 0.066 Uiso 1 1 calc R
H11B H 0.6915 0.4659 0.4087 0.066 Uiso 1 1 calc R
C29 C 1.0910(2) 0.42216(13) 0.37350(11) 0.0578(5) Uani 1 1 d .
H29A H 1.0672 0.4263 0.4197 0.069 Uiso 1 1 calc R
C16 C 0.4153(2) 0.58436(14) 0.33103(12) 0.0644(6) Uani 1 1 d .
H16A H 0.3329 0.5552 0.3262 0.077 Uiso 1 1 calc R
C8 C 0.63256(19) -0.02936(10) 0.44619(9) 0.0438(4) Uani 1 1 d .
C10 C 0.4534(2) -0.06735(12) 0.35666(10) 0.0545(5) Uani 1 1 d .
H10A H 0.5132 -0.0480 0.3228 0.065 Uiso 1 1 calc R
C20 C 0.6697(2) 0.59034(12) 0.33102(10) 0.0525(4) Uani 1 1 d U
C24 C 1.0006(2) 0.45362(11) 0.32377(9) 0.0480(4) Uani 1 1 d .
C6 C 0.8221(2) 0.15859(12) 0.45048(11) 0.0578(5) Uani 1 1 d .
H6A H 0.7388 0.1872 0.4546 0.069 Uiso 1 1 calc R
C3 C 1.0716(2) 0.07569(13) 0.43807(12) 0.0637(6) Uani 1 1 d .
H3A H 1.1554 0.0477 0.4337 0.076 Uiso 1 1 calc R
C21 C 0.5456(2) 0.54768(13) 0.32310(11) 0.0575(5) Uani 1 1 d .
H21A H 0.5497 0.4940 0.3124 0.069 Uiso 1 1 calc R
C23 C 0.8617(2) 0.48702(12) 0.34450(10) 0.0509(5) Uani 1 1 d .
C18 C 0.5300(3) 0.70639(14) 0.35287(13) 0.0712(6) Uani 1 1 d .
H18A H 0.5247 0.7603 0.3624 0.085 Uiso 1 1 calc R
C1 C 0.9501(3) 0.19602(13) 0.46117(12) 0.0654(6) Uani 1 1 d .
H1A H 0.9519 0.2496 0.4724 0.078 Uiso 1 1 calc R
C25 C 1.0401(2) 0.44577(14) 0.25545(11) 0.0621(5) Uani 1 1 d .
H25A H 0.9823 0.4662 0.2212 0.074 Uiso 1 1 calc R
C13 C 0.3257(2) -0.10015(14) 0.33825(12) 0.0670(6) Uani 1 1 d .
H13A H 0.3000 -0.1022 0.2922 0.080 Uiso 1 1 calc R
C19 C 0.6596(2) 0.67083(13) 0.34590(12) 0.0626(6) Uani 1 1 d .
H19A H 0.7410 0.7008 0.3512 0.075 Uiso 1 1 calc R
C15 C 0.2362(2) -0.12990(13) 0.38744(14) 0.0701(6) Uani 1 1 d .
H15A H 0.1504 -0.1521 0.3749 0.084 Uiso 1 1 calc R
C32 C 0.9969(2) 0.64484(13) 0.29518(11) 0.0559(5) Uani 1 1 d .
C26 C 1.1641(3) 0.40807(16) 0.23748(12) 0.0740(7) Uani 1 1 d .
H26A H 1.1887 0.4033 0.1914 0.089 Uiso 1 1 calc R
C14 C 0.2750(2) -0.12643(13) 0.45558(13) 0.0672(6) Uani 1 1 d .
H14A H 0.2150 -0.1465 0.4891 0.081 Uiso 1 1 calc R
C28 C 1.2148(2) 0.38507(14) 0.35512(13) 0.0689(6) Uani 1 1 d .
H28A H 1.2740 0.3651 0.3890 0.083 Uiso 1 1 calc R
C17 C 0.4090(2) 0.66329(16) 0.34599(13) 0.0704(6) Uani 1 1 d .
H17A H 0.3220 0.6878 0.3515 0.084 Uiso 1 1 calc R
C2 C 1.0741(3) 0.15500(15) 0.45529(12) 0.0694(6) Uani 1 1 d .
H2A H 1.1596 0.1805 0.4629 0.083 Uiso 1 1 calc R
C30 C 0.7410(3) 0.35900(15) 0.36680(13) 0.0751(7) Uani 1 1 d .
H30A H 0.8164 0.3293 0.3505 0.090 Uiso 1 1 calc R
C40 C 0.8899(3) -0.18134(15) 0.46953(15) 0.0826(7) Uani 1 1 d .
H40A H 0.9630 -0.1513 0.4878 0.124 Uiso 1 1 calc R
H40B H 0.9085 -0.2308 0.4506 0.124 Uiso 1 1 calc R
C39 C 0.7648(3) -0.15479(13) 0.47046(13) 0.0697(6) Uani 1 1 d .
H39A H 0.6961 -0.1874 0.4515 0.084 Uiso 1 1 calc R
C27 C 1.2512(3) 0.37752(15) 0.28743(13) 0.0743(7) Uani 1 1 d .
H27A H 1.3342 0.3519 0.2753 0.089 Uiso 1 1 calc R
C33 C 0.3931(2) 0.15214(15) 0.34087(12) 0.0656(6) Uani 1 1 d .
H33A H 0.3394 0.1966 0.3570 0.098 Uiso 1 1 calc R
H33B H 0.3302 0.1118 0.3245 0.098 Uiso 1 1 calc R
H33C H 0.4538 0.1687 0.3042 0.098 Uiso 1 1 calc R
C37 C 1.0664(4) 0.68731(19) 0.23784(15) 0.0953(9) Uani 1 1 d .
H37A H 1.1333 0.7245 0.2560 0.143 Uiso 1 1 calc R
H37B H 0.9968 0.7151 0.2114 0.143 Uiso 1 1 calc R
H37C H 1.1141 0.6498 0.2090 0.143 Uiso 1 1 calc R
C34 C 0.6203(4) 0.3272(2) 0.3609(2) 0.1143(12) Uani 1 1 d .
H34A H 0.5407 0.3540 0.3762 0.171 Uiso 1 1 calc R
H34B H 0.6117 0.2773 0.3412 0.171 Uiso 1 1 calc R
O4 O 0.45068(16) 0.12483(9) 0.45796(7) 0.0622(4) Uani 1 1 d .
O2 O 1.02686(17) 0.65152(11) 0.35438(8) 0.0747(5) Uani 1 1 d .

loop_
_atom_site_aniso_label
_atom_site_aniso_U_11
_atom_site_aniso_U_22
_atom_site_aniso_U_33
_atom_site_aniso_U_23
_atom_site_aniso_U_13
_atom_site_aniso_U_12
O3 0.0504(7) 0.0490(7) 0.0414(7) 0.0055(5) -0.0003(5) 0.0048(6)
O1 0.0552(8) 0.0566(7) 0.0426(7) 0.0075(6) -0.0020(6) -0.0053(6)
C5 0.0521(10) 0.0467(9) 0.0377(9) 0.0000(7) 0.0003(8) -0.0017(8)
C7 0.0486(10) 0.0465(9) 0.0363(9) 0.0002(7) 0.0004(8) 0.0057(8)
C35 0.0512(11) 0.0404(9) 0.0465(11) 0.0005(8) 0.0012(9) -0.0022(8)
C9 0.0510(10) 0.0364(8) 0.0483(10) -0.0014(7) 0.0002(8) 0.0037(8)
C31 0.0537(11) 0.0504(10) 0.0483(10) 0.0069(9) -0.0040(9) -0.0006(9)
C22 0.0546(10) 0.0556(11) 0.0404(9) 0.0017(8) 0.0001(8) -0.0031(8)
C12 0.0553(11) 0.0534(10) 0.0570(12) 0.0100(9) 0.0004(9) 0.0002(10)
C4 0.0560(12) 0.0486(10) 0.0571(11) -0.0014(9) 0.0015(10) -0.0005(9)
C11 0.0605(12) 0.0580(11) 0.0459(10) 0.0097(9) 0.0005(9) 0.0026(10)
C29 0.0588(12) 0.0663(12) 0.0483(11) 0.0057(9) -0.0023(9) -0.0013(10)
C16 0.0524(12) 0.0722(14) 0.0688(14) 0.0026(11) 0.0035(10) -0.0080(11)
C8 0.0492(10) 0.0422(9) 0.0399(10) -0.0017(7) 0.0021(8) 0.0035(8)
C10 0.0583(11) 0.0563(11) 0.0488(11) -0.0042(9) -0.0015(9) -0.0001(10)
C20 0.0559(10) 0.0572(11) 0.0444(10) -0.0029(8) -0.0054(9) 0.0030(9)
C24 0.0497(10) 0.0496(10) 0.0446(10) -0.0003(8) -0.0011(8) -0.0004(9)
C6 0.0655(13) 0.0495(10) 0.0583(12) -0.0070(9) -0.0015(10) 0.0012(10)
C3 0.0537(12) 0.0665(13) 0.0709(14) 0.0020(11) -0.0026(10) 0.0009(10)
C21 0.0596(12) 0.0537(11) 0.0593(12) -0.0008(9) -0.0036(10) 0.0008(10)
C23 0.0543(11) 0.0549(11) 0.0435(10) -0.0021(8) -0.0050(8) 0.0004(9)
C18 0.0718(15) 0.0617(13) 0.0801(15) -0.0191(12) -0.0099(13) 0.0144(12)
C1 0.0776(15) 0.0518(11) 0.0668(13) -0.0123(10) -0.0056(12) -0.0092(11)
C25 0.0641(13) 0.0757(14) 0.0465(11) 0.0034(10) -0.0026(10) 0.0114(11)
C13 0.0653(13) 0.0733(14) 0.0625(13) -0.0068(11) -0.0151(11) 0.0003(12)
C19 0.0582(12) 0.0599(13) 0.0698(14) -0.0137(10) -0.0107(11) -0.0003(10)
C15 0.0527(12) 0.0639(13) 0.0937(18) -0.0009(12) -0.0106(12) -0.0070(10)
C32 0.0519(11) 0.0619(12) 0.0538(12) 0.0090(10) 0.0000(10) -0.0030(10)
C26 0.0695(15) 0.0976(18) 0.0548(13) -0.0031(12) 0.0113(11) 0.0130(14)
C14 0.0547(12) 0.0663(13) 0.0808(16) 0.0131(12) 0.0032(12) -0.0071(11)
C28 0.0587(12) 0.0755(14) 0.0726(15) 0.0149(12) -0.0091(12) 0.0105(11)
C17 0.0555(13) 0.0807(16) 0.0750(15) -0.0116(12) -0.0017(12) 0.0123(12)
C2 0.0659(14) 0.0748(15) 0.0675(14) -0.0061(12) -0.0114(11) -0.0176(12)
C30 0.0819(17) 0.0636(14) 0.0796(16) 0.0130(12) 0.0051(13) -0.0117(13)
C40 0.0823(17) 0.0690(15) 0.0965(19) 0.0087(14) 0.0077(16) 0.0152(13)
C39 0.0760(16) 0.0493(11) 0.0838(16) 0.0080(11) -0.0205(13) 0.0051(11)
C27 0.0620(14) 0.0840(16) 0.0769(16) 0.0036(13) 0.0095(13) 0.0184(12)
C33 0.0633(13) 0.0713(14) 0.0622(13) 0.0082(11) -0.0120(11) 0.0080(12)
C37 0.099(2) 0.112(2) 0.0755(17) 0.0234(15) 0.0036(16) -0.0418(18)
C34 0.118(3) 0.092(2) 0.132(3) 0.034(2) -0.028(2) -0.035(2)
O4 0.0687(9) 0.0664(9) 0.0517(9) -0.0033(7) 0.0065(7) 0.0137(7)
O2 0.0723(10) 0.0958(12) 0.0560(10) 0.0061(8) -0.0091(8) -0.0244(9)

loop_
_atom_type_symbol
_atom_type_description
_atom_type_scat_dispersion_real
_atom_type_scat_dispersion_imag
_atom_type_scat_source
C C 0.0033 0.0016 'International Tables Vol C Tables 4.2.6.8 and 6.1.1.4'
H H 0.0000 0.0000 'International Tables Vol C Tables 4.2.6.8 and 6.1.1.4'
O O 0.0106 0.0060 'International Tables Vol C Tables 4.2.6.8 and 6.1.1.4'

loop_
_geom_angle_atom_site_label_1
_geom_angle_atom_site_label_2
_geom_angle_atom_site_label_3
_geom_angle
C35 O3 C7 118.46(13)
C32 O1 C22 119.31(15)
C6 C5 C4 117.86(18)
C6 C5 C7 119.84(18)
C4 C5 C7 122.29(15)
C8 C7 O3 119.25(16)
C8 C7 C5 128.98(17)
O3 C7 C5 111.70(14)
O4 C35 O3 123.44(17)
O4 C35 C33 125.28(19)
O3 C35 C33 111.27(17)
C12 C9 C10 117.69(18)
C12 C9 C8 120.64(17)
C10 C9 C8 121.63(17)
C39 C31 C8 112.30(17)
C39 C31 H31A 109.1
C8 C31 H31A 109.1
C39 C31 H31B 109.1
C8 C31 H31B 109.1
H31A C31 H31B 107.9
C23 C22 O1 119.08(18)
C23 C22 C20 128.33(18)
O1 C22 C20 112.49(16)
C14 C12 C9 121.0(2)
C14 C12 H12A 119.5
C9 C12 H12A 119.5
C3 C4 C5 121.40(18)
C3 C4 H4A 119.3
C5 C4 H4A 119.3
C30 C11 C23 110.19(18)
C30 C11 H11A 109.6
C23 C11 H11A 109.6
C30 C11 H11B 109.6
C23 C11 H11B 109.6
H11A C11 H11B 108.1
C28 C29 C24 121.0(2)
C28 C29 H29A 119.5
C24 C29 H29A 119.5
C17 C16 C21 119.8(2)
C17 C16 H16A 120.1
C21 C16 H16A 120.1
C7 C8 C9 122.27(17)
C7 C8 C31 121.63(17)
C9 C8 C31 116.08(15)
C13 C10 C9 120.9(2)
C13 C10 H10A 119.6
C9 C10 H10A 119.6
C21 C20 C19 118.05(19)
C21 C20 C22 122.32(17)
C19 C20 C22 119.48(19)
C25 C24 C29 117.46(19)
C25 C24 C23 122.34(17)
C29 C24 C23 119.95(17)
C1 C6 C5 120.4(2)
C1 C6 H6A 119.8
C5 C6 H6A 119.8
C4 C3 C2 119.9(2)
C4 C3 H3A 120.0
C2 C3 H3A 120.0
C20 C21 C16 120.75(19)
C20 C21 H21A 119.6
C16 C21 H21A 119.6
C22 C23 C24 123.06(18)
C22 C23 C11 121.01(18)
C24 C23 C11 115.92(16)
C17 C18 C19 120.7(2)
C17 C18 H18A 119.7
C19 C18 H18A 119.7
C2 C1 C6 120.75(19)
C2 C1 H1A 119.6
C6 C1 H1A 119.6
C26 C25 C24 121.1(2)
C26 C25 H25A 119.4
C24 C25 H25A 119.4
C15 C13 C10 120.6(2)
C15 C13 H13A 119.7
C10 C13 H13A 119.7
C18 C19 C20 120.5(2)
C18 C19 H19A 119.7
C20 C19 H19A 119.7
C13 C15 C14 119.3(2)
C13 C15 H15A 120.4
C14 C15 H15A 120.4
O2 C32 O1 123.85(19)
O2 C32 C37 125.2(2)
O1 C32 C37 111.0(2)
C27 C26 C25 120.3(2)
C27 C26 H26A 119.8
C25 C26 H26A 119.8
C12 C14 C15 120.6(2)
C12 C14 H14A 119.7
C15 C14 H14A 119.7
C27 C28 C29 120.5(2)
C27 C28 H28A 119.7
C29 C28 H28A 119.7
C16 C17 C18 120.2(2)
C16 C17 H17A 119.9
C18 C17 H17A 119.9
C1 C2 C3 119.6(2)
C1 C2 H2A 120.2
C3 C2 H2A 120.2
C34 C30 C11 128.3(3)
C34 C30 H30A 115.9
C11 C30 H30A 115.9
C39 C40 H40A 120.0
C39 C40 H40B 120.0
H40A C40 H40B 120.0
C40 C39 C31 127.5(2)
C40 C39 H39A 116.3
C31 C39 H39A 116.3
C28 C27 C26 119.6(2)
C28 C27 H27A 120.2
C26 C27 H27A 120.2
C35 C33 H33A 109.5
C35 C33 H33B 109.5
H33A C33 H33B 109.5
C35 C33 H33C 109.5
H33A C33 H33C 109.5
H33B C33 H33C 109.5
C32 C37 H37A 109.5
C32 C37 H37B 109.5
H37A C37 H37B 109.5
C32 C37 H37C 109.5
H37A C37 H37C 109.5
H37B C37 H37C 109.5
C30 C34 H34A 120.0
C30 C34 H34B 120.0
H34A C34 H34B 120.0

loop_
_geom_bond_atom_site_label_1
_geom_bond_atom_site_label_2
_geom_bond_distance
O3 C35 1.354(2)
O3 C7 1.422(2)
O1 C32 1.347(2)
O1 C22 1.414(2)
C5 C6 1.392(3)
C5 C4 1.394(3)
C5 C7 1.474(3)
C7 C8 1.339(3)
C35 O4 1.199(2)
C35 C33 1.488(3)
C9 C12 1.394(3)
C9 C10 1.396(3)
C9 C8 1.490(3)
C31 C39 1.501(3)
C31 C8 1.517(3)
C31 H31A 0.9700
C31 H31B 0.9700
C22 C23 1.328(3)
C22 C20 1.489(3)
C12 C14 1.376(3)
C12 H12A 0.9300
C4 C3 1.377(3)
C4 H4A 0.9300
C11 C30 1.492(3)
C11 C23 1.537(3)
C11 H11A 0.9700
C11 H11B 0.9700
C29 C28 1.380(3)
C29 C24 1.399(3)
C29 H29A 0.9300
C16 C17 1.365(4)
C16 C21 1.393(3)
C16 H16A 0.9300
C10 C13 1.380(3)
C10 H10A 0.9300
C20 C21 1.389(3)
C20 C19 1.392(3)
C24 C25 1.389(3)
C24 C23 1.491(3)
C6 C1 1.386(3)
C6 H6A 0.9300
C3 C2 1.380(3)
C3 H3A 0.9300
C21 H21A 0.9300
C18 C17 1.367(4)
C18 C19 1.376(3)
C18 H18A 0.9300
C1 C2 1.371(4)
C1 H1A 0.9300
C25 C26 1.383(3)
C25 H25A 0.9300
C13 C15 1.376(3)
C13 H13A 0.9300
C19 H19A 0.9300
C15 C14 1.379(3)
C15 H15A 0.9300
C32 O2 1.193(2)
C32 C37 1.482(3)
C26 C27 1.377(3)
C26 H26A 0.9300
C14 H14A 0.9300
C28 C27 1.369(3)
C28 H28A 0.9300
C17 H17A 0.9300
C2 H2A 0.9300
C30 C34 1.271(4)
C30 H30A 0.9300
C40 C39 1.270(4)
C40 H40A 0.9300
C40 H40B 0.9300
C39 H39A 0.9300
C27 H27A 0.9300
C33 H33A 0.9600
C33 H33B 0.9600
C33 H33C 0.9600
C37 H37A 0.9600
C37 H37B 0.9600
C37 H37C 0.9600
C34 H34A 0.9300
C34 H34B 0.9300

loop_
_geom_torsion_atom_site_label_1
_geom_torsion_atom_site_label_2
_geom_torsion_atom_site_label_3
_geom_torsion_atom_site_label_4
_geom_torsion
C35 O3 C7 C8 72.2(2)
C35 O3 C7 C5 -110.57(16)
C6 C5 C7 C8 -132.8(2)
C4 C5 C7 C8 48.7(3)
C6 C5 C7 O3 50.3(2)
C4 C5 C7 O3 -128.27(18)
C7 O3 C35 O4 7.9(3)
C7 O3 C35 C33 -171.49(16)
C32 O1 C22 C23 -80.3(2)
C32 O1 C22 C20 103.11(19)
C10 C9 C12 C14 -0.6(3)
C8 C9 C12 C14 -178.38(18)
C6 C5 C4 C3 0.6(3)
C7 C5 C4 C3 179.14(19)
O3 C7 C8 C9 0.5(3)
C5 C7 C8 C9 -176.19(17)
O3 C7 C8 C31 -177.71(15)
C5 C7 C8 C31 5.6(3)
C12 C9 C8 C7 -134.49(19)
C10 C9 C8 C7 47.8(3)
C12 C9 C8 C31 43.9(2)
C10 C9 C8 C31 -133.82(19)
C39 C31 C8 C7 -114.3(2)
C39 C31 C8 C9 67.3(2)
C12 C9 C10 C13 0.9(3)
C8 C9 C10 C13 178.60(18)
C23 C22 C20 C21 -50.2(3)
O1 C22 C20 C21 126.0(2)
C23 C22 C20 C19 134.3(2)
O1 C22 C20 C19 -49.5(2)
C28 C29 C24 C25 0.2(3)
C28 C29 C24 C23 174.6(2)
C4 C5 C6 C1 -0.6(3)
C7 C5 C6 C1 -179.22(19)
C5 C4 C3 C2 0.0(3)
C19 C20 C21 C16 -1.1(3)
C22 C20 C21 C16 -176.7(2)
C17 C16 C21 C20 0.7(3)
O1 C22 C23 C24 -1.6(3)
C20 C22 C23 C24 174.29(17)
O1 C22 C23 C11 179.57(16)
C20 C22 C23 C11 -4.5(3)
C25 C24 C23 C22 -48.9(3)
C29 C24 C23 C22 137.0(2)
C25 C24 C23 C11 130.0(2)
C29 C24 C23 C11 -44.1(2)
C30 C11 C23 C22 116.4(2)
C30 C11 C23 C24 -62.5(2)
C5 C6 C1 C2 0.1(3)
C29 C24 C25 C26 0.2(3)
C23 C24 C25 C26 -174.1(2)
C9 C10 C13 C15 -0.7(3)
C17 C18 C19 C20 0.6(4)
C21 C20 C19 C18 0.4(3)
C22 C20 C19 C18 176.1(2)
C10 C13 C15 C14 0.2(3)
C22 O1 C32 O2 1.1(3)
C22 O1 C32 C37 -178.0(2)
C24 C25 C26 C27 -0.1(4)
C9 C12 C14 C15 0.2(3)
C13 C15 C14 C12 0.0(4)
C24 C29 C28 C27 -0.7(4)
C21 C16 C17 C18 0.3(4)
C19 C18 C17 C16 -1.0(4)
C6 C1 C2 C3 0.5(4)
C4 C3 C2 C1 -0.5(4)
C23 C11 C30 C34 -125.2(3)
C8 C31 C39 C40 125.8(3)
C29 C28 C27 C26 0.8(4)
C25 C26 C27 C28 -0.4(4)
